data_2218323
loop_
_publ_author_name
'Liu, Zheng'
'Wang, Yong-Liao'
'Wang, Yuan'

_publ_section_title
;{2-[(5-Bromo-2-oxidobenzylidene)amino-\k^2^<i>N</i>,<i>O</i>]-3-methylpentanoato-\k<i>O</i>}(1,10-phenanthroline-\k^2^<i>N</i>,<i>N</i>')copper(II)
 dihydrate
;
_journal_coeditor_code BT2691
_journal_issue 6
_journal_name_full 'Acta Crystallographica Section E'
_journal_page_first m760
_journal_paper_doi 10.1107/S1600536808009495
_journal_volume 64
_journal_year 2008
_chemical_formula_iupac '[Cu (C13 H14 Br N O3) (C12 H8 N2)], 2H2 O'
_chemical_formula_moiety 'C25 H22 Br Cu N3 O3, 2(H2 O)'
_chemical_formula_sum 'C25 H26 Br Cu N3 O5'
_chemical_formula_weight 591.94
_chemical_name_systematic
;
{2-[(5-Bromo-2-oxidobenzylidene)amino-\k^2^N,O]-3-methylpentanoato-\kO}(1,10-
phenanthroline-\k^2^<i>N</i>,<i>N'</i>)copper(II)
;
_space_group_IT_number 4
_symmetry_cell_setting monoclinic
_symmetry_space_group_name_Hall 'P 2yb'
_symmetry_space_group_name_H-M 'P 1 21 1'
_atom_sites_solution_hydrogens geom
_atom_sites_solution_primary direct
_atom_sites_solution_secondary difmap
_audit_creation_method SHELXL-97
_cell_angle_alpha 90.00
_cell_angle_beta 93.481(2)
_cell_angle_gamma 90.00
_cell_formula_units_Z 2
_cell_length_a 10.6184(18)
_cell_length_b 6.0520(16)
_cell_length_c 19.777(3)
_cell_measurement_reflns_used 1263
_cell_measurement_temperature 298(2)
_cell_measurement_theta_max 17.975
_cell_measurement_theta_min 2.232
_cell_volume 1268.6(4)
_computing_cell_refinement 'SMART (Bruker, 2004)'
_computing_data_collection 'SMART (Bruker, 2004)'
_computing_data_reduction 'SAINT (Bruker, 2004) and SHELXTL (Sheldrick, 2008)'
_computing_molecular_graphics 'SHELXTL (Sheldrick, 2008)'
_computing_publication_material 'SHELXTL (Sheldrick, 2008)'
_computing_structure_refinement 'SHELXL97 (Sheldrick, 2008)'
_computing_structure_solution 'SHELXS97 (Sheldrick, 2008)'
_diffrn_ambient_temperature 298(2)
_diffrn_measured_fraction_theta_full 0.996
_diffrn_measured_fraction_theta_max 0.996
_diffrn_measurement_device_type 'Bruker SMART CCD area-detector'
_diffrn_measurement_method '\f and \w'
_diffrn_radiation_monochromator graphite
_diffrn_radiation_source 'fine-focus sealed tube'
_diffrn_radiation_type MoK\a
_diffrn_radiation_wavelength 0.71073
_diffrn_reflns_av_R_equivalents 0.0534
_diffrn_reflns_av_sigmaI/netI 0.1337
_diffrn_reflns_limit_h_max 10
_diffrn_reflns_limit_h_min -12
_diffrn_reflns_limit_k_max 7
_diffrn_reflns_limit_k_min -7
_diffrn_reflns_limit_l_max 21
_diffrn_reflns_limit_l_min -23
_diffrn_reflns_number 6692
_diffrn_reflns_theta_full 25.01
_diffrn_reflns_theta_max 25.01
_diffrn_reflns_theta_min 1.92
_exptl_absorpt_coefficient_mu 2.476
_exptl_absorpt_correction_T_max 0.8458
_exptl_absorpt_correction_T_min 0.2960
_exptl_absorpt_correction_type multi-scan
_exptl_absorpt_process_details '(SADABS; Sheldrick, 1996)'
_exptl_crystal_colour green
_exptl_crystal_density_diffrn 1.550
_exptl_crystal_density_method 'not measured'
_exptl_crystal_description block
_exptl_crystal_F_000 602
_exptl_crystal_size_max 0.65
_exptl_crystal_size_mid 0.10
_exptl_crystal_size_min 0.07
_refine_diff_density_max 0.518
_refine_diff_density_min -0.262
_refine_ls_abs_structure_details 'Flack (1983), 1785 Friedel pairs'
_refine_ls_abs_structure_Flack 0.054(14)
_refine_ls_extinction_method none
_refine_ls_goodness_of_fit_ref 0.962
_refine_ls_hydrogen_treatment constr
_refine_ls_matrix_type full
_refine_ls_number_parameters 318
_refine_ls_number_reflns 4255
_refine_ls_number_restraints 1
_refine_ls_restrained_S_all 0.963
_refine_ls_R_factor_all 0.1097
_refine_ls_R_factor_gt 0.0543
_refine_ls_shift/su_max 0.001
_refine_ls_shift/su_mean 0.000
_refine_ls_structure_factor_coef Fsqd
_refine_ls_weighting_details 'calc w=1/[\s^2^(Fo^2^)+(0.0003P)^2^] where P=(Fo^2^+2Fc^2^)/3'
_refine_ls_weighting_scheme calc
_refine_ls_wR_factor_gt 0.0668
_refine_ls_wR_factor_ref 0.0742
_reflns_number_gt 2269
_reflns_number_total 4255
_reflns_threshold_expression I>2\s(I)
_cod_data_source_file bt2691.cif
_cod_data_source_block I
_cod_depositor_comments
;
The following automatic conversions were performed:
'_symmetry_cell_setting' value 'Monoclinic' changed to 'monoclinic'
according to '/home/saulius/struct/CIF-dictionaries/cif_core.dic'
dictionary named 'cif_core.dic' version 2.4.1 from 2010-06-29.

Automatic conversion script
Id: cif_fix_enum 1527 2010-12-29 10:47:43Z saulius 

The following automatic conversions were performed:

'_symmetry_cell_setting' value 'Monoclinic' changed to 'monoclinic'
according to /home/saulius/struct/CIF-dictionaries/cif_core.dic
dictionary named 'cif_core.dic' version 2.4.1 from 2010-06-29.

Automatic conversion script
Id: cif_fix_values 1715 2011-07-08 13:25:40Z adriana 
;
_cod_original_cell_volume 1268.5(4)
_cod_original_sg_symbol_H-M 'P 21'
_cod_database_code 2218323
_cod_database_fobs_code 2218323

loop_
_symmetry_equiv_pos_as_xyz
'x, y, z'
'-x, y+1/2, -z'

loop_
_atom_site_type_symbol
_atom_site_label
_atom_site_fract_x
_atom_site_fract_y
_atom_site_fract_z
_atom_site_U_iso_or_equiv
_atom_site_adp_type
_atom_site_calc_flag
_atom_site_refinement_flags
_atom_site_occupancy
Cu Cu1 0.13990(7) 0.36558(17) 0.76571(4) 0.0503(3) Uani d . 1
Br Br1 -0.25268(7) 0.10824(17) 0.46920(4) 0.0793(3) Uani d . 1
N N1 0.2064(5) 0.1850(11) 0.6962(3) 0.0440(18) Uani d . 1
N N2 0.0762(6) 0.5406(11) 0.8407(3) 0.052(2) Uani d . 1
N N3 -0.0327(5) 0.1749(11) 0.7873(3) 0.0451(18) Uani d . 1
O O1 0.2695(4) 0.2179(10) 0.8245(2) 0.0594(17) Uani d . 1
O O2 0.4200(4) -0.0388(10) 0.8229(2) 0.077(2) Uani d . 1
O O3 0.0499(4) 0.5429(9) 0.6982(2) 0.0540(17) Uani d . 1
O O4 0.4374(5) 0.7917(11) 0.9519(3) 0.115(3) Uani d . 1
H H26 0.5106 0.7840 0.9717 0.172 Uiso d R 1
H H27 0.4480 0.7869 0.9097 0.172 Uiso d R 1
O O5 0.3458(5) 0.3755(14) 0.9595(3) 0.124(2) Uani d . 1
H H28 0.3213 0.3217 0.9213 0.186 Uiso d R 1
H H29 0.3693 0.5068 0.9516 0.186 Uiso d R 1
C C1 0.3385(7) 0.0792(17) 0.7944(4) 0.057(2) Uani d D 1
C C2 0.3235(5) 0.0722(14) 0.7175(3) 0.050(2) Uani d D 1
H H2 0.3166 -0.0826 0.7032 0.060 Uiso calc R 1
C C3 0.4394(6) 0.1737(12) 0.6871(3) 0.056(2) Uani d D 1
H H3 0.5136 0.1047 0.7101 0.067 Uiso calc R 1
C C4 0.4473(6) 0.4206(12) 0.7027(4) 0.068(3) Uani d D 1
H H4A 0.3766 0.4937 0.6787 0.082 Uiso calc R 1
H H4B 0.4380 0.4410 0.7508 0.082 Uiso calc R 1
C C5 0.5670(7) 0.5334(16) 0.6844(5) 0.130(5) Uani d D 1
H H5A 0.6384 0.4473 0.7009 0.195 Uiso calc R 1
H H5B 0.5715 0.6776 0.7046 0.195 Uiso calc R 1
H H5C 0.5674 0.5471 0.6361 0.195 Uiso calc R 1
C C6 0.4453(6) 0.1239(17) 0.6124(3) 0.080(3) Uani d D 1
H H6A 0.3874 0.2180 0.5868 0.121 Uiso calc R 1
H H6B 0.4229 -0.0278 0.6041 0.121 Uiso calc R 1
H H6C 0.5294 0.1498 0.5989 0.121 Uiso calc R 1
C C7 0.1408(6) 0.1318(15) 0.6429(3) 0.050(2) Uani d . 1
H H7 0.1678 0.0130 0.6178 0.060 Uiso calc R 1
C C8 0.0288(7) 0.2422(14) 0.6194(3) 0.043(2) Uani d . 1
C C9 -0.0084(7) 0.4464(14) 0.6466(4) 0.043(2) Uani d . 1
C C10 -0.1150(6) 0.5530(14) 0.6133(3) 0.055(3) Uani d . 1
H H10 -0.1375 0.6935 0.6273 0.066 Uiso calc R 1
C C11 -0.1843(7) 0.4556(15) 0.5618(4) 0.054(2) Uani d . 1
H H11 -0.2544 0.5280 0.5418 0.065 Uiso calc R 1
C C12 -0.1509(7) 0.2463(16) 0.5385(4) 0.049(3) Uani d . 1
C C13 -0.0444(6) 0.1447(15) 0.5654(3) 0.049(2) Uani d . 1
H H13 -0.0199 0.0097 0.5480 0.059 Uiso calc R 1
C C14 0.1304(8) 0.7140(15) 0.8709(4) 0.065(3) Uani d . 1
H H14 0.2111 0.7518 0.8592 0.078 Uiso calc R 1
C C15 0.0755(11) 0.843(2) 0.9188(4) 0.090(3) Uani d . 1
H H15 0.1181 0.9647 0.9378 0.108 Uiso calc R 1
C C16 -0.0422(10) 0.7901(18) 0.9377(4) 0.084(4) Uani d . 1
H H16 -0.0805 0.8744 0.9700 0.101 Uiso calc R 1
C C17 -0.1043(9) 0.610(2) 0.9084(4) 0.069(3) Uani d . 1
C C18 -0.0414(8) 0.4876(14) 0.8610(4) 0.048(2) Uani d . 1
C C19 -0.1002(7) 0.2918(15) 0.8301(4) 0.050(2) Uani d . 1
C C20 -0.2215(8) 0.2353(18) 0.8491(4) 0.062(3) Uani d . 1
C C21 -0.2734(8) 0.042(2) 0.8195(5) 0.083(4) Uani d . 1
H H21 -0.3541 -0.0035 0.8289 0.100 Uiso calc R 1
C C22 -0.2037(8) -0.0789(18) 0.7768(4) 0.082(4) Uani d . 1
H H22 -0.2362 -0.2084 0.7573 0.098 Uiso calc R 1
C C23 -0.0860(8) -0.0077(15) 0.7629(4) 0.063(3) Uani d . 1
H H23 -0.0402 -0.0941 0.7343 0.075 Uiso calc R 1
C C24 -0.2293(10) 0.536(2) 0.9246(5) 0.090(4) Uani d . 1
H H24 -0.2725 0.6154 0.9562 0.108 Uiso calc R 1
C C25 -0.2840(9) 0.359(3) 0.8958(5) 0.094(4) Uani d . 1
H H25 -0.3645 0.3182 0.9069 0.113 Uiso calc R 1

loop_
_atom_site_aniso_label
_atom_site_aniso_U_11
_atom_site_aniso_U_22
_atom_site_aniso_U_33
_atom_site_aniso_U_12
_atom_site_aniso_U_13
_atom_site_aniso_U_23
Cu1 0.0480(5) 0.0569(7) 0.0457(6) -0.0033(6) 0.0014(4) -0.0045(6)
Br1 0.0785(6) 0.0890(9) 0.0672(6) -0.0008(6) -0.0220(5) -0.0151(7)
N1 0.034(4) 0.058(5) 0.040(4) -0.009(3) 0.003(3) 0.012(3)
N2 0.056(5) 0.051(6) 0.047(4) -0.002(4) -0.006(3) -0.006(4)
N3 0.053(4) 0.044(5) 0.038(4) 0.008(4) 0.003(3) 0.001(3)
O1 0.053(3) 0.082(5) 0.044(3) 0.005(3) 0.004(3) 0.000(3)
O2 0.058(3) 0.112(6) 0.061(4) 0.019(3) 0.002(3) 0.028(4)
O3 0.062(3) 0.057(5) 0.041(3) 0.000(3) -0.010(2) -0.010(3)
O4 0.124(5) 0.134(8) 0.083(5) -0.028(5) -0.019(4) 0.026(5)
O5 0.188(6) 0.110(6) 0.070(4) -0.040(6) -0.032(4) 0.021(5)
C1 0.050(6) 0.064(7) 0.056(6) -0.006(5) -0.001(4) 0.013(6)
C2 0.038(4) 0.050(6) 0.061(5) -0.006(4) -0.005(4) 0.005(5)
C3 0.052(5) 0.063(8) 0.053(5) 0.011(5) 0.007(4) 0.001(5)
C4 0.053(5) 0.064(9) 0.088(7) -0.019(5) 0.004(4) 0.011(6)
C5 0.089(7) 0.105(12) 0.195(12) -0.034(8) 0.005(7) 0.011(9)
C6 0.077(5) 0.101(9) 0.064(6) -0.001(7) 0.003(4) -0.004(7)
C7 0.050(5) 0.056(6) 0.046(5) 0.000(5) 0.006(4) -0.005(5)
C8 0.046(5) 0.055(7) 0.027(5) 0.000(4) 0.005(4) 0.000(4)
C9 0.052(5) 0.045(7) 0.033(5) 0.006(4) 0.008(4) -0.002(4)
C10 0.076(6) 0.047(7) 0.042(5) 0.016(5) 0.000(4) -0.009(5)
C11 0.063(6) 0.049(7) 0.047(6) 0.018(5) -0.009(4) 0.000(5)
C12 0.044(5) 0.069(8) 0.035(5) 0.000(5) 0.001(4) 0.004(5)
C13 0.065(5) 0.043(6) 0.040(5) 0.001(5) 0.008(4) -0.003(5)
C14 0.084(7) 0.051(7) 0.057(6) -0.004(6) -0.011(5) 0.006(5)
C15 0.177(10) 0.058(7) 0.033(5) 0.006(10) -0.008(6) -0.009(6)
C16 0.132(9) 0.074(10) 0.046(6) 0.041(8) 0.014(6) -0.004(6)
C17 0.095(7) 0.079(8) 0.032(5) 0.018(8) 0.000(5) -0.005(6)
C18 0.059(6) 0.056(6) 0.030(5) 0.014(5) -0.002(4) 0.002(4)
C19 0.047(5) 0.062(8) 0.040(5) -0.004(5) -0.004(4) 0.017(5)
C20 0.052(6) 0.079(8) 0.055(7) -0.003(6) 0.001(5) 0.014(6)
C21 0.048(6) 0.120(13) 0.081(8) -0.009(7) -0.010(5) 0.041(8)
C22 0.060(6) 0.105(11) 0.076(7) -0.040(7) -0.030(5) 0.024(7)
C23 0.073(7) 0.046(7) 0.067(6) -0.015(5) -0.018(5) -0.007(5)
C24 0.089(9) 0.131(14) 0.052(7) 0.048(8) 0.030(6) 0.027(7)
C25 0.070(7) 0.143(12) 0.072(8) 0.027(10) 0.020(6) 0.026(9)

loop_
_atom_type_symbol
_atom_type_description
_atom_type_scat_dispersion_real
_atom_type_scat_dispersion_imag
_atom_type_scat_source
C C 0.0033 0.0016 'International Tables Vol C Tables 4.2.6.8 and 6.1.1.4'
H H 0.0000 0.0000 'International Tables Vol C Tables 4.2.6.8 and 6.1.1.4'
N N 0.0061 0.0033 'International Tables Vol C Tables 4.2.6.8 and 6.1.1.4'
O O 0.0106 0.0060 'International Tables Vol C Tables 4.2.6.8 and 6.1.1.4'
Cu Cu 0.3201 1.2651 'International Tables Vol C Tables 4.2.6.8 and 6.1.1.4'
Br Br -0.2901 2.4595 'International Tables Vol C Tables 4.2.6.8 and 6.1.1.4'

loop_
_geom_angle_atom_site_label_1
_geom_angle_atom_site_label_2
_geom_angle_atom_site_label_3
_geom_angle
O3 Cu1 N1 90.5(2)
O3 Cu1 O1 165.3(2)
N1 Cu1 O1 83.7(2)
O3 Cu1 N2 92.5(2)
N1 Cu1 N2 177.0(3)
O1 Cu1 N2 93.4(2)
O3 Cu1 N3 92.42(19)
N1 Cu1 N3 100.6(2)
O1 Cu1 N3 101.9(2)
N2 Cu1 N3 79.1(3)
C7 N1 C2 122.5(7)
C7 N1 Cu1 122.0(5)
C2 N1 Cu1 113.8(4)
C14 N2 C18 115.6(7)
C14 N2 Cu1 127.3(7)
C18 N2 Cu1 116.9(6)
C23 N3 C19 115.9(7)
C23 N3 Cu1 134.7(6)
C19 N3 Cu1 109.0(5)
C1 O1 Cu1 115.0(5)
C9 O3 Cu1 119.2(5)
H26 O4 H27 106.2
H28 O5 H29 105.7
O2 C1 O1 124.8(7)
O2 C1 C2 118.0(8)
O1 C1 C2 117.0(7)
N1 C2 C1 108.2(6)
N1 C2 C3 112.9(6)
C1 C2 C3 110.1(6)
N1 C2 H2 108.5
C1 C2 H2 108.5
C3 C2 H2 108.5
C6 C3 C4 112.8(7)
C6 C3 C2 112.7(6)
C4 C3 C2 110.4(6)
C6 C3 H3 106.8
C4 C3 H3 106.8
C2 C3 H3 106.8
C5 C4 C3 115.6(7)
C5 C4 H4A 108.4
C3 C4 H4A 108.4
C5 C4 H4B 108.4
C3 C4 H4B 108.4
H4A C4 H4B 107.4
C4 C5 H5A 109.5
C4 C5 H5B 109.5
H5A C5 H5B 109.5
C4 C5 H5C 109.5
H5A C5 H5C 109.5
H5B C5 H5C 109.5
C3 C6 H6A 109.5
C3 C6 H6B 109.5
H6A C6 H6B 109.5
C3 C6 H6C 109.5
H6A C6 H6C 109.5
H6B C6 H6C 109.5
N1 C7 C8 124.1(8)
N1 C7 H7 118.0
C8 C7 H7 118.0
C13 C8 C9 120.0(7)
C13 C8 C7 117.6(8)
C9 C8 C7 122.4(7)
O3 C9 C8 124.1(7)
O3 C9 C10 119.0(8)
C8 C9 C10 116.9(7)
C11 C10 C9 121.9(8)
C11 C10 H10 119.0
C9 C10 H10 119.0
C10 C11 C12 120.2(8)
C10 C11 H11 119.9
C12 C11 H11 119.9
C13 C12 C11 120.0(8)
C13 C12 Br1 120.5(7)
C11 C12 Br1 119.5(7)
C12 C13 C8 120.8(8)
C12 C13 H13 119.6
C8 C13 H13 119.6
N2 C14 C15 124.6(9)
N2 C14 H14 117.7
C15 C14 H14 117.7
C16 C15 C14 119.0(11)
C16 C15 H15 120.5
C14 C15 H15 120.5
C15 C16 C17 119.6(10)
C15 C16 H16 120.2
C17 C16 H16 120.2
C16 C17 C18 117.6(10)
C16 C17 C24 124.6(11)
C18 C17 C24 117.8(11)
N2 C18 C17 123.7(9)
N2 C18 C19 116.3(8)
C17 C18 C19 120.1(9)
N3 C19 C20 125.0(9)
N3 C19 C18 117.4(7)
C20 C19 C18 117.6(9)
C25 C20 C19 121.9(10)
C25 C20 C21 122.3(11)
C19 C20 C21 115.7(9)
C22 C21 C20 119.2(10)
C22 C21 H21 120.4
C20 C21 H21 120.4
C23 C22 C21 119.4(10)
C23 C22 H22 120.3
C21 C22 H22 120.3
N3 C23 C22 124.7(9)
N3 C23 H23 117.7
C22 C23 H23 117.7
C25 C24 C17 122.2(11)
C25 C24 H24 118.9
C17 C24 H24 118.9
C24 C25 C20 120.4(11)
C24 C25 H25 119.8
C20 C25 H25 119.8

loop_
_geom_bond_atom_site_label_1
_geom_bond_atom_site_label_2
_geom_bond_distance
Cu1 O3 1.922(5)
Cu1 N1 1.924(6)
Cu1 O1 1.963(5)
Cu1 N2 1.975(6)
Cu1 N3 2.229(6)
Br1 C12 1.888(8)
N1 C7 1.269(7)
N1 C2 1.458(7)
N2 C14 1.322(9)
N2 C18 1.373(8)
N3 C23 1.320(9)
N3 C19 1.343(9)
O1 C1 1.284(9)
O2 C1 1.232(8)
O3 C9 1.300(8)
O4 H26 0.8500
O4 H27 0.8500
O5 H28 0.8501
O5 H29 0.8500
C1 C2 1.520(6)
C2 C3 1.531(6)
C2 H2 0.9800
C3 C6 1.512(6)
C3 C4 1.528(6)
C3 H3 0.9800
C4 C5 1.506(6)
C4 H4A 0.9700
C4 H4B 0.9700
C5 H5A 0.9600
C5 H5B 0.9600
C5 H5C 0.9600
C6 H6A 0.9600
C6 H6B 0.9600
C6 H6C 0.9600
C7 C8 1.417(9)
C7 H7 0.9300
C8 C13 1.411(9)
C8 C9 1.413(9)
C9 C10 1.429(9)
C10 C11 1.355(9)
C10 H10 0.9300
C11 C12 1.401(10)
C11 H11 0.9300
C12 C13 1.367(9)
C13 H13 0.9300
C14 C15 1.385(11)
C14 H14 0.9300
C15 C16 1.365(11)
C15 H15 0.9300
C16 C17 1.384(13)
C16 H16 0.9300
C17 C18 1.396(11)
C17 C24 1.454(12)
C18 C19 1.456(10)
C19 C20 1.405(10)
C20 C25 1.389(12)
C20 C21 1.406(12)
C21 C22 1.368(11)
C21 H21 0.9300
C22 C23 1.365(9)
C22 H22 0.9300
C23 H23 0.9300
C24 C25 1.330(14)
C24 H24 0.9300
C25 H25 0.9300

loop_
_geom_hbond_atom_site_label_D
_geom_hbond_atom_site_label_H
_geom_hbond_atom_site_label_A
_geom_hbond_site_symmetry_A
_geom_hbond_distance_DH
_geom_hbond_distance_HA
_geom_hbond_distance_DA
_geom_hbond_angle_DHA
O5 H28 O1 1_555 0.85 2.06 2.904(8) 174.4
O5 H29 O4 1_555 0.85 1.87 2.708(10) 168.3
O4 H26 O5 2_657 0.85 2.06 2.853(8) 155.5
O4 H27 O2 1_565 0.85 2.02 2.746(7) 142.7

loop_
_geom_torsion_atom_site_label_1
_geom_torsion_atom_site_label_2
_geom_torsion_atom_site_label_3
_geom_torsion_atom_site_label_4
_geom_torsion
O3 Cu1 N1 C7 -38.3(6)
O1 Cu1 N1 C7 155.2(6)
N2 Cu1 N1 C7 139(5)
N3 Cu1 N1 C7 54.2(7)
O3 Cu1 N1 C2 156.3(5)
O1 Cu1 N1 C2 -10.2(5)
N2 Cu1 N1 C2 -26(5)
N3 Cu1 N1 C2 -111.1(5)
O3 Cu1 N2 C14 -92.1(6)
N1 Cu1 N2 C14 91(5)
O1 Cu1 N2 C14 74.5(6)
N3 Cu1 N2 C14 175.9(6)
O3 Cu1 N2 C18 83.0(5)
N1 Cu1 N2 C18 -94(5)
O1 Cu1 N2 C18 -110.5(5)
N3 Cu1 N2 C18 -9.0(5)
O3 Cu1 N3 C23 90.0(7)
N1 Cu1 N3 C23 -1.0(7)
O1 Cu1 N3 C23 -86.7(7)
N2 Cu1 N3 C23 -177.9(7)
O3 Cu1 N3 C19 -82.0(5)
N1 Cu1 N3 C19 -173.0(5)
O1 Cu1 N3 C19 101.3(5)
N2 Cu1 N3 C19 10.1(5)
O3 Cu1 O1 C1 -66.4(12)
N1 Cu1 O1 C1 1.0(6)
N2 Cu1 O1 C1 -179.9(6)
N3 Cu1 O1 C1 100.6(6)
N1 Cu1 O3 C9 42.5(5)
O1 Cu1 O3 C9 109.1(10)
N2 Cu1 O3 C9 -137.3(5)
N3 Cu1 O3 C9 -58.1(5)
Cu1 O1 C1 O2 -175.7(7)
Cu1 O1 C1 C2 8.3(9)
C7 N1 C2 C1 -149.3(7)
Cu1 N1 C2 C1 16.0(7)
C7 N1 C2 C3 88.5(8)
Cu1 N1 C2 C3 -106.2(5)
O2 C1 C2 N1 167.9(7)
O1 C1 C2 N1 -15.8(10)
O2 C1 C2 C3 -68.2(10)
O1 C1 C2 C3 108.0(8)
N1 C2 C3 C6 -72.6(8)
C1 C2 C3 C6 166.3(8)
N1 C2 C3 C4 54.6(8)
C1 C2 C3 C4 -66.5(9)
C6 C3 C4 C5 -61.5(9)
C2 C3 C4 C5 171.4(6)
C2 N1 C7 C8 -177.8(6)
Cu1 N1 C7 C8 18.1(10)
N1 C7 C8 C13 -170.6(7)
N1 C7 C8 C9 11.5(11)
Cu1 O3 C9 C8 -28.3(9)
Cu1 O3 C9 C10 153.4(5)
C13 C8 C9 O3 176.7(7)
C7 C8 C9 O3 -5.4(11)
C13 C8 C9 C10 -5.0(10)
C7 C8 C9 C10 172.9(7)
O3 C9 C10 C11 -176.1(7)
C8 C9 C10 C11 5.6(11)
C9 C10 C11 C12 -1.4(12)
C10 C11 C12 C13 -3.4(11)
C10 C11 C12 Br1 177.4(6)
C11 C12 C13 C8 3.8(11)
Br1 C12 C13 C8 -177.0(5)
C9 C8 C13 C12 0.5(10)
C7 C8 C13 C12 -177.5(6)
C18 N2 C14 C15 -1.7(11)
Cu1 N2 C14 C15 173.4(7)
N2 C14 C15 C16 0.9(14)
C14 C15 C16 C17 -0.4(14)
C15 C16 C17 C18 0.9(14)
C15 C16 C17 C24 179.7(9)
C14 N2 C18 C17 2.3(11)
Cu1 N2 C18 C17 -173.4(6)
C14 N2 C18 C19 -177.6(6)
Cu1 N2 C18 C19 6.7(8)
C16 C17 C18 N2 -1.9(13)
C24 C17 C18 N2 179.3(8)
C16 C17 C18 C19 178.0(7)
C24 C17 C18 C19 -0.8(12)
C23 N3 C19 C20 -1.1(11)
Cu1 N3 C19 C20 172.5(6)
C23 N3 C19 C18 176.6(6)
Cu1 N3 C19 C18 -9.7(7)
N2 C18 C19 N3 3.1(9)
C17 C18 C19 N3 -176.8(7)
N2 C18 C19 C20 -179.0(7)
C17 C18 C19 C20 1.1(11)
N3 C19 C20 C25 177.4(8)
C18 C19 C20 C25 -0.3(12)
N3 C19 C20 C21 -0.6(11)
C18 C19 C20 C21 -178.3(7)
C25 C20 C21 C22 -176.4(9)
C19 C20 C21 C22 1.6(12)
C20 C21 C22 C23 -0.9(14)
C19 N3 C23 C22 2.0(11)
Cu1 N3 C23 C22 -169.6(6)
C21 C22 C23 N3 -1.0(13)
C16 C17 C24 C25 -178.9(11)
C18 C17 C24 C25 -0.1(15)
C17 C24 C25 C20 0.9(18)
C19 C20 C25 C24 -0.6(17)
C21 C20 C25 C24 177.2(10)
